data_4320191
loop_
_publ_author_name
'Gerd W. Rabe'
'Christian D. B\'erub\'e'
'Glenn P. A. Yap'

_publ_section_title
;
 Synthesis and X-ray Crystal Structure Determination of First Examples of
 Donor-Functionalized Terphenyl Lanthanide Complexes
;
_journal_name_full 'Inorganic Chemistry'
_journal_page_first 4780
_journal_page_last 4784
_journal_paper_doi 10.1021/ic010194z
_journal_volume 40
_journal_year 2001
_chemical_formula_sum 'C63 H74 Cl6 Li2 O8 Y2'
_chemical_formula_weight 1363.62
_chemical_name_systematic
;
?
;
_space_group_IT_number 2
_symmetry_cell_setting triclinic
_symmetry_space_group_name_Hall '-P 1'
_symmetry_space_group_name_H-M 'P -1'
_atom_sites_solution_hydrogens geom
_atom_sites_solution_primary direct
_atom_sites_solution_secondary difmap
_audit_creation_method SHELXL-97
_cell_angle_alpha 69.963(2)
_cell_angle_beta 80.900(2)
_cell_angle_gamma 66.603(2)
_cell_formula_units_Z 1
_cell_length_a 10.4152(10)
_cell_length_b 12.5783(12)
_cell_length_c 14.4640(14)
_cell_measurement_reflns_used 'reflections from 60 data frames'
_cell_measurement_temperature 203(2)
_cell_measurement_theta_max 28.29
_cell_measurement_theta_min 1.47
_cell_volume 1633.3(3)
_computing_cell_refinement 'Bruker SMART'
_computing_data_collection 'Bruker SMART'
_computing_data_reduction 'Bruker SHELXTL'
_computing_molecular_graphics 'Bruker SHELXTL'
_computing_publication_material 'Bruker SHELXTL'
_computing_structure_refinement 'SHELXL-97 (Sheldrick, 1997)'
_computing_structure_solution 'SHELXS-97 (Sheldrick, 1990)'
_diffrn_ambient_temperature 203(2)
_diffrn_measured_fraction_theta_full 0.868
_diffrn_measured_fraction_theta_max 0.868
_diffrn_measurement_device_type 'CCD area detector'
_diffrn_measurement_method 'phi and omega scans'
_diffrn_radiation_monochromator graphite
_diffrn_radiation_source 'fine-focus sealed tube'
_diffrn_radiation_type MoK\a
_diffrn_radiation_wavelength 0.71073
_diffrn_reflns_av_R_equivalents 0.0514
_diffrn_reflns_av_sigmaI/netI 0.1141
_diffrn_reflns_limit_h_max 14
_diffrn_reflns_limit_h_min -13
_diffrn_reflns_limit_k_max 16
_diffrn_reflns_limit_k_min -15
_diffrn_reflns_limit_l_max 19
_diffrn_reflns_limit_l_min 0
_diffrn_reflns_number 12690
_diffrn_reflns_theta_full 28.74
_diffrn_reflns_theta_max 28.74
_diffrn_reflns_theta_min 1.85
_diffrn_standards_decay_% <1
_diffrn_standards_number '50 standard frames at start and end'
_exptl_absorpt_coefficient_mu 2.064
_exptl_absorpt_correction_T_max 0.928074
_exptl_absorpt_correction_T_min 0.698488
_exptl_absorpt_correction_type multi-scan
_exptl_absorpt_process_details 'Blessing,R., Acta Cryst. (1995) A51 33-38.'
_exptl_crystal_colour colourless
_exptl_crystal_density_diffrn 1.386
_exptl_crystal_density_method 'not measured'
_exptl_crystal_description block
_exptl_crystal_F_000 702
_exptl_crystal_size_max 0.1
_exptl_crystal_size_mid 0.1
_exptl_crystal_size_min 0.1
_refine_diff_density_max 0.426
_refine_diff_density_min -0.445
_refine_diff_density_rms 0.069
_refine_ls_extinction_method none
_refine_ls_goodness_of_fit_ref 1.017
_refine_ls_hydrogen_treatment mixed
_refine_ls_matrix_type full
_refine_ls_number_parameters 385
_refine_ls_number_reflns 7336
_refine_ls_number_restraints 141
_refine_ls_restrained_S_all 1.015
_refine_ls_R_factor_all 0.0863
_refine_ls_R_factor_gt 0.0407
_refine_ls_shift/su_max 0.005
_refine_ls_shift/su_mean 0.000
_refine_ls_structure_factor_coef Fsqd
_refine_ls_weighting_details 'calc w=1/[\s^2^(Fo^2^)+(0.0010P)^2^+0.0000P] where P=(Fo^2^+2Fc^2^)/3'
_refine_ls_weighting_scheme calc
_refine_ls_wR_factor_gt 0.0677
_refine_ls_wR_factor_ref 0.0719
_reflns_number_gt 4187
_reflns_number_total 7336
_reflns_threshold_expression >2sigma(I)
_cod_data_source_file ic010194z_3.cif
_cod_data_source_block gr011
_cod_depositor_comments
;
The following automatic conversions were performed:

'_symmetry_cell_setting' value 'Triclinic' changed to 'triclinic'
according to the built-in table from CIF Core dictionary named
'cif_core.dic' version 2.4.1 from 2010-06-29.

Automatic conversion script
Id: cif_fix_values 1646 2011-03-28 12:23:43Z adriana 
;
_cod_database_code 4320191

loop_
_symmetry_equiv_pos_as_xyz
'x, y, z'
'-x, -y, -z'

loop_
_atom_site_label
_atom_site_type_symbol
_atom_site_fract_x
_atom_site_fract_y
_atom_site_fract_z
_atom_site_U_iso_or_equiv
_atom_site_adp_type
_atom_site_occupancy
_atom_site_symmetry_multiplicity
_atom_site_calc_flag
_atom_site_refinement_flags
_atom_site_disorder_assembly
_atom_site_disorder_group
Y1 Y 0.36430(3) 0.61919(3) 0.08434(2) 0.02848(10) Uani 1 1 d U . .
Cl1 Cl 0.43167(8) 0.43247(8) 0.24784(6) 0.0421(2) Uani 1 1 d U . .
Cl2 Cl 0.64047(7) 0.52476(8) 0.02278(6) 0.0417(2) Uani 1 1 d U . .
Cl3 Cl 0.31114(8) 0.79675(8) -0.08489(6) 0.0404(2) Uani 1 1 d U . .
Li Li 0.6000(5) 0.2484(5) 0.2341(4) 0.0420(14) Uani 1 1 d U . .
O1 O 0.4868(2) 0.7328(2) 0.11709(15) 0.0375(6) Uani 1 1 d U . .
O2 O 0.1372(2) 0.5963(2) 0.11668(16) 0.0372(6) Uani 1 1 d U . .
C1 C 0.5575(4) 0.8074(4) 0.0501(3) 0.0642(12) Uani 1 1 d U . .
H1A H 0.5950 0.8402 0.0865 0.096 Uiso 1 1 calc R . .
H1B H 0.4920 0.8739 0.0025 0.096 Uiso 1 1 calc R . .
H1C H 0.6334 0.7587 0.0161 0.096 Uiso 1 1 calc R . .
C2 C 0.5199(3) 0.6925(3) 0.2160(2) 0.0360(8) Uani 1 1 d U . .
C3 C 0.6601(3) 0.6361(3) 0.2433(3) 0.0520(11) Uani 1 1 d U . .
H3A H 0.7323 0.6277 0.1952 0.062 Uiso 1 1 calc R . .
C4 C 0.6910(4) 0.5928(3) 0.3420(3) 0.0566(11) Uani 1 1 d U . .
H4A H 0.7848 0.5562 0.3610 0.068 Uiso 1 1 calc R . .
C5 C 0.5849(4) 0.6031(3) 0.4130(3) 0.0550(11) Uani 1 1 d U . .
H5A H 0.6058 0.5725 0.4801 0.066 Uiso 1 1 calc R . .
C6 C 0.4460(4) 0.6596(3) 0.3833(2) 0.0429(9) Uani 1 1 d U . .
H6A H 0.3743 0.6657 0.4320 0.052 Uiso 1 1 calc R . .
C7 C 0.4090(3) 0.7074(3) 0.2847(2) 0.0316(8) Uani 1 1 d U . .
C8 C 0.2588(3) 0.7728(3) 0.2555(2) 0.0277(7) Uani 1 1 d U . .
C9 C 0.1731(3) 0.8521(3) 0.3073(2) 0.0364(8) Uani 1 1 d U . .
H9A H 0.2106 0.8627 0.3571 0.044 Uiso 1 1 calc R . .
C10 C 0.0322(3) 0.9155(3) 0.2853(2) 0.0463(10) Uani 1 1 d U . .
H10A H -0.0258 0.9693 0.3198 0.056 Uiso 1 1 calc R . .
C11 C -0.0215(3) 0.8987(3) 0.2128(2) 0.0371(9) Uani 1 1 d U . .
H11A H -0.1170 0.9406 0.1984 0.044 Uiso 1 1 calc R . .
C12 C 0.0646(3) 0.8197(3) 0.1599(2) 0.0308(8) Uani 1 1 d U . .
C13 C 0.2100(3) 0.7536(3) 0.1787(2) 0.0271(7) Uani 1 1 d U . .
C14 C -0.0017(3) 0.8092(3) 0.0806(2) 0.0288(8) Uani 1 1 d U . .
C15 C -0.1021(3) 0.9127(3) 0.0191(2) 0.0381(9) Uani 1 1 d U . .
H15A H -0.1275 0.9886 0.0290 0.046 Uiso 1 1 calc R . .
C16 C -0.1634(3) 0.9056(4) -0.0543(2) 0.0446(9) Uani 1 1 d U . .
H16A H -0.2303 0.9759 -0.0938 0.054 Uiso 1 1 calc R . .
C17 C -0.1270(3) 0.7947(4) -0.0706(3) 0.0481(10) Uani 1 1 d U . .
H17A H -0.1690 0.7902 -0.1214 0.058 Uiso 1 1 calc R . .
C18 C -0.0294(3) 0.6908(3) -0.0129(2) 0.0416(9) Uani 1 1 d U . .
H18A H -0.0049 0.6155 -0.0235 0.050 Uiso 1 1 calc R . .
C19 C 0.0320(3) 0.6998(3) 0.0615(2) 0.0344(8) Uani 1 1 d U . .
C20 C 0.1017(4) 0.4935(4) 0.1678(3) 0.0662(12) Uani 1 1 d U . .
H20A H 0.0011 0.5166 0.1674 0.099 Uiso 1 1 calc R . .
H20B H 0.1319 0.4623 0.2353 0.099 Uiso 1 1 calc R . .
H20C H 0.1477 0.4309 0.1359 0.099 Uiso 1 1 calc R . .
O3 O 0.7604(2) 0.2144(2) 0.30613(16) 0.0450(6) Uani 1 1 d DU . .
C21 C 0.7503(4) 0.2265(5) 0.4005(3) 0.0814(15) Uani 1 1 d DU . .
H21A H 0.7239 0.1618 0.4495 0.098 Uiso 1 1 calc R . .
H21B H 0.6789 0.3053 0.4020 0.098 Uiso 1 1 calc R . .
C22 C 0.8871(4) 0.2177(5) 0.4224(3) 0.0842(15) Uani 1 1 d DU . .
H22A H 0.9377 0.1365 0.4665 0.101 Uiso 1 1 calc R . .
H22B H 0.8763 0.2784 0.4541 0.101 Uiso 1 1 calc R . .
C23 C 0.9638(4) 0.2406(4) 0.3270(3) 0.0765(14) Uani 1 1 d DU . .
H23A H 1.0509 0.1709 0.3268 0.092 Uiso 1 1 calc R . .
H23B H 0.9863 0.3133 0.3131 0.092 Uiso 1 1 calc R . .
C24 C 0.8650(4) 0.2591(4) 0.2527(3) 0.0671(12) Uani 1 1 d DU . .
H24A H 0.8225 0.3457 0.2160 0.081 Uiso 1 1 calc R . .
H24B H 0.9150 0.2144 0.2060 0.081 Uiso 1 1 calc R . .
O4 O 0.5220(2) 0.1269(2) 0.31019(19) 0.0564(7) Uani 1 1 d DU . .
C25 C 0.4021(5) 0.1310(5) 0.2767(5) 0.122(2) Uani 1 1 d DU . .
H25A H 0.3760 0.1947 0.2133 0.147 Uiso 1 1 calc R . .
H25B H 0.3241 0.1481 0.3240 0.147 Uiso 1 1 calc R . .
C26 C 0.4355(8) 0.0106(6) 0.2661(6) 0.192(4) Uani 1 1 d DU . .
H26A H 0.3578 -0.0175 0.2924 0.231 Uiso 1 1 calc R . .
H26B H 0.4506 0.0152 0.1965 0.231 Uiso 1 1 calc R . .
C27 C 0.5533(8) -0.0679(6) 0.3168(7) 0.224(5) Uani 1 1 d DU . .
H27A H 0.6230 -0.1098 0.2742 0.269 Uiso 1 1 calc R . .
H27B H 0.5317 -0.1292 0.3733 0.269 Uiso 1 1 calc R . .
C28 C 0.6069(5) 0.0034(4) 0.3499(4) 0.0902(15) Uani 1 1 d DU . .
H28A H 0.6035 -0.0204 0.4219 0.108 Uiso 1 1 calc R . .
H28B H 0.7042 -0.0104 0.3271 0.108 Uiso 1 1 calc R . .
C29 C 0.0881(15) 0.5202(12) 0.4275(12) 0.066(4) Uani 0.50 1 d PGDU A -1
H29A H 0.1596 0.5203 0.3788 0.079 Uiso 0.50 1 calc PR A -1
C30 C -0.0105(17) 0.6297(12) 0.4369(15) 0.098(6) Uani 0.50 1 d PGU A -1
H30A H -0.0057 0.7039 0.3946 0.117 Uiso 0.50 1 calc PR A -1
C31 C -0.1162(16) 0.6295(14) 0.5088(16) 0.099(7) Uani 0.50 1 d PGU A -1
H31A H -0.1829 0.7035 0.5152 0.119 Uiso 0.50 1 calc PR A -1
C32 C -0.1233(14) 0.5197(16) 0.5713(13) 0.095(6) Uani 0.50 1 d PGU A -1
H32A H -0.1948 0.5196 0.6199 0.114 Uiso 0.50 1 calc PR A -1
C33 C -0.0247(14) 0.4102(14) 0.5618(11) 0.058(3) Uani 0.50 1 d PGDU A -1
H33A H -0.0295 0.3360 0.6041 0.069 Uiso 0.50 1 calc PR A -1
C34 C 0.0810(13) 0.4104(12) 0.4899(11) 0.059(3) Uani 0.50 1 d PGDU A -1
C35 C 0.1901(10) 0.2894(9) 0.4814(9) 0.144(6) Uani 0.50 1 d PDU A -1
H35A H 0.2559 0.3049 0.4279 0.217 Uiso 0.50 1 calc PR A -1
H35B H 0.1439 0.2428 0.4683 0.217 Uiso 0.50 1 calc PR A -1
H35C H 0.2398 0.2438 0.5425 0.217 Uiso 0.50 1 calc PR A -1

loop_
_atom_site_aniso_label
_atom_site_aniso_U_11
_atom_site_aniso_U_22
_atom_site_aniso_U_33
_atom_site_aniso_U_23
_atom_site_aniso_U_13
_atom_site_aniso_U_12
Y1 0.02566(16) 0.0253(2) 0.0342(2) -0.01404(17) 0.00294(14) -0.00639(14)
Cl1 0.0432(5) 0.0324(6) 0.0428(6) -0.0104(5) 0.0002(4) -0.0076(4)
Cl2 0.0285(4) 0.0465(6) 0.0593(6) -0.0345(5) 0.0051(4) -0.0104(4)
Cl3 0.0466(5) 0.0306(6) 0.0355(5) -0.0105(5) -0.0005(4) -0.0055(4)
Li 0.042(3) 0.045(4) 0.039(3) -0.018(3) 0.006(3) -0.014(3)
O1 0.0375(12) 0.0484(17) 0.0382(14) -0.0218(13) 0.0115(11) -0.0251(12)
O2 0.0290(11) 0.0251(15) 0.0579(16) -0.0150(13) 0.0035(11) -0.0104(11)
C1 0.075(3) 0.083(4) 0.057(3) -0.021(3) 0.014(2) -0.058(3)
C2 0.0368(18) 0.038(2) 0.045(2) -0.0227(19) 0.0007(16) -0.0173(17)
C3 0.0315(18) 0.062(3) 0.076(3) -0.041(2) 0.0017(19) -0.0149(19)
C4 0.044(2) 0.051(3) 0.078(3) -0.023(2) -0.022(2) -0.010(2)
C5 0.067(3) 0.042(3) 0.057(3) -0.004(2) -0.026(2) -0.021(2)
C6 0.054(2) 0.043(3) 0.038(2) -0.0122(19) 0.0003(17) -0.0238(19)
C7 0.0402(18) 0.023(2) 0.034(2) -0.0090(17) -0.0035(15) -0.0133(15)
C8 0.0306(16) 0.023(2) 0.0287(18) -0.0086(16) 0.0068(14) -0.0110(14)
C9 0.0403(18) 0.040(2) 0.035(2) -0.0196(18) 0.0051(16) -0.0160(17)
C10 0.045(2) 0.050(3) 0.046(2) -0.030(2) 0.0129(18) -0.0110(18)
C11 0.0317(17) 0.032(2) 0.043(2) -0.0170(18) 0.0054(16) -0.0055(16)
C12 0.0307(16) 0.025(2) 0.036(2) -0.0109(17) 0.0030(14) -0.0099(15)
C13 0.0280(15) 0.0218(19) 0.0301(18) -0.0078(16) 0.0063(13) -0.0106(14)
C14 0.0226(15) 0.030(2) 0.0311(19) -0.0078(17) 0.0060(14) -0.0113(15)
C15 0.0289(17) 0.036(2) 0.047(2) -0.0115(19) 0.0030(16) -0.0128(16)
C16 0.0296(18) 0.052(3) 0.042(2) -0.004(2) -0.0035(16) -0.0120(18)
C17 0.0339(19) 0.073(3) 0.048(2) -0.025(2) 0.0014(17) -0.025(2)
C18 0.0314(18) 0.048(3) 0.055(2) -0.028(2) 0.0064(17) -0.0175(17)
C19 0.0259(16) 0.035(2) 0.042(2) -0.0118(18) 0.0061(15) -0.0130(16)
C20 0.066(3) 0.071(3) 0.066(3) 0.003(2) -0.011(2) -0.046(2)
O3 0.0409(13) 0.0594(19) 0.0381(15) -0.0191(14) 0.0050(11) -0.0209(12)
C21 0.074(3) 0.152(5) 0.052(3) -0.053(3) 0.018(2) -0.065(3)
C22 0.076(3) 0.139(5) 0.060(3) -0.037(3) -0.001(2) -0.057(3)
C23 0.071(3) 0.123(4) 0.058(3) -0.024(3) 0.002(2) -0.062(3)
C24 0.062(3) 0.090(4) 0.050(3) -0.009(3) 0.004(2) -0.041(3)
O4 0.0469(15) 0.0405(18) 0.0820(19) -0.0162(15) -0.0069(14) -0.0166(13)
C25 0.071(3) 0.078(4) 0.217(7) -0.018(4) -0.049(4) -0.033(3)
C26 0.225(8) 0.081(5) 0.295(10) -0.010(6) -0.149(7) -0.067(5)
C27 0.211(8) 0.072(5) 0.422(14) -0.081(7) -0.176(8) -0.019(5)
C28 0.077(3) 0.053(3) 0.129(4) -0.012(3) -0.009(3) -0.025(3)
C29 0.058(7) 0.111(9) 0.055(9) -0.027(7) 0.012(6) -0.062(8)
C30 0.121(14) 0.083(10) 0.092(12) -0.010(9) -0.048(9) -0.038(9)
C31 0.082(11) 0.085(11) 0.145(15) -0.076(10) -0.046(8) 0.005(9)
C32 0.081(10) 0.158(14) 0.071(11) -0.058(10) -0.015(7) -0.046(10)
C33 0.066(7) 0.079(9) 0.039(7) 0.010(6) -0.023(5) -0.053(7)
C34 0.052(7) 0.069(9) 0.067(8) -0.028(7) -0.029(5) -0.018(7)
C35 0.094(8) 0.126(9) 0.228(14) -0.112(10) -0.094(8) 0.026(7)

loop_
_atom_type_symbol
_atom_type_description
_atom_type_scat_dispersion_real
_atom_type_scat_dispersion_imag
_atom_type_scat_source
C C 0.0033 0.0016 'International Tables Vol C Tables 4.2.6.8 and 6.1.1.4'
H H 0.0000 0.0000 'International Tables Vol C Tables 4.2.6.8 and 6.1.1.4'
O O 0.0106 0.0060 'International Tables Vol C Tables 4.2.6.8 and 6.1.1.4'
Cl Cl 0.1484 0.1585 'International Tables Vol C Tables 4.2.6.8 and 6.1.1.4'
Y Y -2.7962 3.5667 'International Tables Vol C Tables 4.2.6.8 and 6.1.1.4'
Li Li -0.0003 0.0001 'International Tables Vol C Tables 4.2.6.8 and 6.1.1.4'

loop_
_geom_angle_atom_site_label_1
_geom_angle_atom_site_label_2
_geom_angle_atom_site_label_3
_geom_angle
_geom_angle_site_symmetry_1
_geom_angle_site_symmetry_3
_geom_angle_publ_flag
O1 Y1 O2 140.06(7) . . ?
O1 Y1 C13 70.02(8) . . ?
O2 Y1 C13 70.04(8) . . ?
O1 Y1 Cl3 83.15(6) . . ?
O2 Y1 Cl3 99.24(6) . . ?
C13 Y1 Cl3 93.02(7) . . ?
O1 Y1 Cl1 97.31(6) . . ?
O2 Y1 Cl1 82.85(6) . . ?
C13 Y1 Cl1 90.70(7) . . ?
Cl3 Y1 Cl1 176.18(3) . . ?
O1 Y1 Cl2 72.95(5) . . ?
O2 Y1 Cl2 146.34(5) . . ?
C13 Y1 Cl2 142.23(7) . . ?
Cl3 Y1 Cl2 89.80(3) . . ?
Cl1 Y1 Cl2 86.72(3) . . ?
O1 Y1 Cl2 146.99(5) . 2_665 ?
O2 Y1 Cl2 72.35(5) . 2_665 ?
C13 Y1 Cl2 141.52(7) . 2_665 ?
Cl3 Y1 Cl2 85.17(3) . 2_665 ?
Cl1 Y1 Cl2 92.46(3) . 2_665 ?
Cl2 Y1 Cl2 76.25(3) . 2_665 ?
Li Cl1 Y1 117.29(14) . . ?
Y1 Cl2 Y1 103.75(3) . 2_665 ?
Li Cl3 Y1 119.67(15) 2_665 . ?
O3 Li O4 105.2(3) . . ?
O3 Li Cl1 107.0(2) . . ?
O4 Li Cl1 104.6(2) . . ?
O3 Li Cl3 106.4(2) . 2_665 ?
O4 Li Cl3 106.2(3) . 2_665 ?
Cl1 Li Cl3 125.8(3) . 2_665 ?
C2 O1 C1 116.2(2) . . ?
C2 O1 Y1 111.76(18) . . ?
C1 O1 Y1 129.85(18) . . ?
C19 O2 C20 116.9(2) . . ?
C19 O2 Y1 111.37(18) . . ?
C20 O2 Y1 131.0(2) . . ?
C7 C2 O1 117.5(3) . . ?
C7 C2 C3 122.5(3) . . ?
O1 C2 C3 119.9(3) . . ?
C4 C3 C2 119.2(3) . . ?
C5 C4 C3 120.4(3) . . ?
C4 C5 C6 119.0(3) . . ?
C5 C6 C7 122.9(3) . . ?
C2 C7 C6 115.9(3) . . ?
C2 C7 C8 122.6(3) . . ?
C6 C7 C8 121.4(3) . . ?
C9 C8 C13 123.1(3) . . ?
C9 C8 C7 116.3(3) . . ?
C13 C8 C7 120.5(3) . . ?
C10 C9 C8 119.9(3) . . ?
C11 C10 C9 119.5(3) . . ?
C10 C11 C12 120.8(3) . . ?
C11 C12 C13 122.0(3) . . ?
C11 C12 C14 117.3(3) . . ?
C13 C12 C14 120.7(3) . . ?
C8 C13 C12 114.6(3) . . ?
C8 C13 Y1 122.65(19) . . ?
C12 C13 Y1 122.7(2) . . ?
C19 C14 C15 116.2(3) . . ?
C19 C14 C12 123.0(3) . . ?
C15 C14 C12 120.8(3) . . ?
C16 C15 C14 121.9(3) . . ?
C15 C16 C17 120.0(3) . . ?
C16 C17 C18 120.5(3) . . ?
C17 C18 C19 118.8(3) . . ?
C18 C19 C14 122.7(3) . . ?
C18 C19 O2 119.1(3) . . ?
C14 C19 O2 118.1(3) . . ?
C21 O3 C24 106.6(3) . . ?
C21 O3 Li 123.4(3) . . ?
C24 O3 Li 117.1(3) . . ?
O3 C21 C22 107.6(3) . . ?
C21 C22 C23 106.4(3) . . ?
C22 C23 C24 104.5(3) . . ?
O3 C24 C23 106.8(3) . . ?
C25 O4 C28 107.5(3) . . ?
C25 O4 Li 118.0(3) . . ?
C28 O4 Li 122.0(3) . . ?
O4 C25 C26 106.3(4) . . ?
C27 C26 C25 108.1(5) . . ?
C26 C27 C28 107.3(5) . . ?
O4 C28 C27 107.5(4) . . ?
C30 C29 C34 120.0 . . ?
C31 C30 C29 120.0 . . ?
C30 C31 C32 120.0 . . ?
C31 C32 C33 120.0 . . ?
C34 C33 C32 120.0 . . ?
C33 C34 C29 120.0 . . ?
C33 C34 C35 119.5(6) . . ?
C29 C34 C35 120.5(6) . . ?

loop_
_geom_bond_atom_site_label_1
_geom_bond_atom_site_label_2
_geom_bond_distance
_geom_bond_site_symmetry_2
_geom_bond_publ_flag
Y1 O1 2.449(2) . ?
Y1 O2 2.449(2) . ?
Y1 C13 2.456(3) . ?
Y1 Cl3 2.6433(10) . ?
Y1 Cl1 2.6478(10) . ?
Y1 Cl2 2.7710(8) . ?
Y1 Cl2 2.7748(8) 2_665 ?
Cl1 Li 2.336(6) . ?
Cl2 Y1 2.7748(8) 2_665 ?
Cl3 Li 2.372(5) 2_665 ?
Li O3 1.933(6) . ?
Li O4 1.938(6) . ?
Li Cl3 2.372(5) 2_665 ?
O1 C2 1.393(3) . ?
O1 C1 1.436(4) . ?
O2 C19 1.402(4) . ?
O2 C20 1.412(4) . ?
C2 C7 1.397(4) . ?
C2 C3 1.400(4) . ?
C3 C4 1.383(5) . ?
C4 C5 1.382(5) . ?
C5 C6 1.397(4) . ?
C6 C7 1.394(4) . ?
C7 C8 1.501(4) . ?
C8 C9 1.396(4) . ?
C8 C13 1.417(4) . ?
C9 C10 1.391(4) . ?
C10 C11 1.375(4) . ?
C11 C12 1.404(4) . ?
C12 C13 1.427(4) . ?
C12 C14 1.496(4) . ?
C14 C19 1.392(4) . ?
C14 C15 1.414(4) . ?
C15 C16 1.368(4) . ?
C16 C17 1.386(5) . ?
C17 C18 1.379(5) . ?
C18 C19 1.392(4) . ?
O3 C21 1.408(4) . ?
O3 C24 1.423(4) . ?
C21 C22 1.462(4) . ?
C22 C23 1.479(5) . ?
C23 C24 1.502(4) . ?
O4 C25 1.385(4) . ?
O4 C28 1.409(5) . ?
C25 C26 1.470(7) . ?
C26 C27 1.358(6) . ?
C27 C28 1.457(6) . ?
C29 C30 1.3900 . ?
C29 C34 1.3900 . ?
C30 C31 1.3900 . ?
C31 C32 1.3900 . ?
C32 C33 1.3900 . ?
C33 C34 1.3900 . ?
C34 C35 1.527(16) . ?

loop_
_geom_torsion_atom_site_label_1
_geom_torsion_atom_site_label_2
_geom_torsion_atom_site_label_3
_geom_torsion_atom_site_label_4
_geom_torsion
_geom_torsion_site_symmetry_1
_geom_torsion_site_symmetry_2
_geom_torsion_site_symmetry_3
_geom_torsion_site_symmetry_4
_geom_torsion_publ_flag
O1 Y1 Cl1 Li -106.04(16) . . . . ?
O2 Y1 Cl1 Li 114.24(16) . . . . ?
C13 Y1 Cl1 Li -175.99(17) . . . . ?
Cl3 Y1 Cl1 Li -9.3(5) . . . . ?
Cl2 Y1 Cl1 Li -33.70(16) . . . . ?
Cl2 Y1 Cl1 Li 42.37(16) 2_665 . . . ?
O1 Y1 Cl2 Y1 -167.97(6) . . . 2_665 ?
O2 Y1 Cl2 Y1 21.46(11) . . . 2_665 ?
C13 Y1 Cl2 Y1 -179.74(12) . . . 2_665 ?
Cl3 Y1 Cl2 Y1 -85.07(3) . . . 2_665 ?
Cl1 Y1 Cl2 Y1 93.34(3) . . . 2_665 ?
Cl2 Y1 Cl2 Y1 0.0 2_665 . . 2_665 ?
O1 Y1 Cl3 Li 116.95(16) . . . 2_665 ?
O2 Y1 Cl3 Li -103.33(16) . . . 2_665 ?
C13 Y1 Cl3 Li -173.59(17) . . . 2_665 ?
Cl1 Y1 Cl3 Li 19.7(6) . . . 2_665 ?
Cl2 Y1 Cl3 Li 44.10(16) . . . 2_665 ?
Cl2 Y1 Cl3 Li -32.12(16) 2_665 . . 2_665 ?
Y1 Cl1 Li O3 114.9(2) . . . . ?
Y1 Cl1 Li O4 -133.80(18) . . . . ?
Y1 Cl1 Li Cl3 -10.8(3) . . . 2_665 ?
O2 Y1 O1 C2 70.7(2) . . . . ?
C13 Y1 O1 C2 71.14(19) . . . . ?
Cl3 Y1 O1 C2 166.89(18) . . . . ?
Cl1 Y1 O1 C2 -16.94(18) . . . . ?
Cl2 Y1 O1 C2 -101.22(18) . . . . ?
Cl2 Y1 O1 C2 -123.03(17) 2_665 . . . ?
O2 Y1 O1 C1 -126.9(3) . . . . ?
C13 Y1 O1 C1 -126.4(3) . . . . ?
Cl3 Y1 O1 C1 -30.7(3) . . . . ?
Cl1 Y1 O1 C1 145.5(3) . . . . ?
Cl2 Y1 O1 C1 61.2(3) . . . . ?
Cl2 Y1 O1 C1 39.4(3) 2_665 . . . ?
O1 Y1 O2 C19 71.3(2) . . . . ?
C13 Y1 O2 C19 70.78(19) . . . . ?
Cl3 Y1 O2 C19 -19.09(19) . . . . ?
Cl1 Y1 O2 C19 164.14(18) . . . . ?
Cl2 Y1 O2 C19 -122.85(18) . . . . ?
Cl2 Y1 O2 C19 -100.96(18) 2_665 . . . ?
O1 Y1 O2 C20 -119.4(3) . . . . ?
C13 Y1 O2 C20 -119.9(3) . . . . ?
Cl3 Y1 O2 C20 150.3(3) . . . . ?
Cl1 Y1 O2 C20 -26.5(3) . . . . ?
Cl2 Y1 O2 C20 46.5(3) . . . . ?
Cl2 Y1 O2 C20 68.4(3) 2_665 . . . ?
C1 O1 C2 C7 131.4(3) . . . . ?
Y1 O1 C2 C7 -63.6(3) . . . . ?
C1 O1 C2 C3 -50.7(4) . . . . ?
Y1 O1 C2 C3 114.4(3) . . . . ?
C7 C2 C3 C4 0.1(5) . . . . ?
O1 C2 C3 C4 -177.7(3) . . . . ?
C2 C3 C4 C5 1.2(6) . . . . ?
C3 C4 C5 C6 -1.0(6) . . . . ?
C4 C5 C6 C7 -0.5(5) . . . . ?
O1 C2 C7 C6 176.4(3) . . . . ?
C3 C2 C7 C6 -1.6(5) . . . . ?
O1 C2 C7 C8 -4.9(4) . . . . ?
C3 C2 C7 C8 177.2(3) . . . . ?
C5 C6 C7 C2 1.8(5) . . . . ?
C5 C6 C7 C8 -177.0(3) . . . . ?
C2 C7 C8 C9 -137.4(3) . . . . ?
C6 C7 C8 C9 41.2(4) . . . . ?
C2 C7 C8 C13 42.3(4) . . . . ?
C6 C7 C8 C13 -139.1(3) . . . . ?
C13 C8 C9 C10 0.9(5) . . . . ?
C7 C8 C9 C10 -179.4(3) . . . . ?
C8 C9 C10 C11 0.4(5) . . . . ?
C9 C10 C11 C12 -0.9(5) . . . . ?
C10 C11 C12 C13 0.2(5) . . . . ?
C10 C11 C12 C14 -178.5(3) . . . . ?
C9 C8 C13 C12 -1.5(4) . . . . ?
C7 C8 C13 C12 178.8(3) . . . . ?
C9 C8 C13 Y1 177.8(2) . . . . ?
C7 C8 C13 Y1 -1.9(4) . . . . ?
C11 C12 C13 C8 1.0(4) . . . . ?
C14 C12 C13 C8 179.6(3) . . . . ?
C11 C12 C13 Y1 -178.3(2) . . . . ?
C14 C12 C13 Y1 0.3(4) . . . . ?
O1 Y1 C13 C8 -39.0(2) . . . . ?
O2 Y1 C13 C8 140.7(3) . . . . ?
Cl3 Y1 C13 C8 -120.6(2) . . . . ?
Cl1 Y1 C13 C8 58.5(2) . . . . ?
Cl2 Y1 C13 C8 -27.0(3) . . . . ?
Cl2 Y1 C13 C8 153.38(18) 2_665 . . . ?
O1 Y1 C13 C12 140.3(3) . . . . ?
O2 Y1 C13 C12 -40.1(2) . . . . ?
Cl3 Y1 C13 C12 58.7(2) . . . . ?
Cl1 Y1 C13 C12 -122.2(2) . . . . ?
Cl2 Y1 C13 C12 152.24(19) . . . . ?
Cl2 Y1 C13 C12 -27.4(3) 2_665 . . . ?
C11 C12 C14 C19 -142.0(3) . . . . ?
C13 C12 C14 C19 39.3(4) . . . . ?
C11 C12 C14 C15 39.0(4) . . . . ?
C13 C12 C14 C15 -139.7(3) . . . . ?
C19 C14 C15 C16 0.5(4) . . . . ?
C12 C14 C15 C16 179.5(3) . . . . ?
C14 C15 C16 C17 -0.4(5) . . . . ?
C15 C16 C17 C18 0.3(5) . . . . ?
C16 C17 C18 C19 -0.3(5) . . . . ?
C17 C18 C19 C14 0.5(5) . . . . ?
C17 C18 C19 O2 -176.2(3) . . . . ?
C15 C14 C19 C18 -0.5(4) . . . . ?
C12 C14 C19 C18 -179.6(3) . . . . ?
C15 C14 C19 O2 176.2(2) . . . . ?
C12 C14 C19 O2 -2.8(4) . . . . ?
C20 O2 C19 C18 -58.5(4) . . . . ?
Y1 O2 C19 C18 112.5(3) . . . . ?
C20 O2 C19 C14 124.6(3) . . . . ?
Y1 O2 C19 C14 -64.4(3) . . . . ?
O4 Li O3 C21 -65.5(4) . . . . ?
Cl1 Li O3 C21 45.4(4) . . . . ?
Cl3 Li O3 C21 -177.9(3) 2_665 . . . ?
O4 Li O3 C24 158.4(3) . . . . ?
Cl1 Li O3 C24 -90.7(3) . . . . ?
Cl3 Li O3 C24 46.0(4) 2_665 . . . ?
C24 O3 C21 C22 -28.7(5) . . . . ?
Li O3 C21 C22 -168.6(4) . . . . ?
O3 C21 C22 C23 18.3(5) . . . . ?
C21 C22 C23 C24 -1.3(5) . . . . ?
C21 O3 C24 C23 27.5(4) . . . . ?
Li O3 C24 C23 170.4(3) . . . . ?
C22 C23 C24 O3 -15.7(5) . . . . ?
O3 Li O4 C25 178.5(3) . . . . ?
Cl1 Li O4 C25 66.0(4) . . . . ?
Cl3 Li O4 C25 -68.9(4) 2_665 . . . ?
O3 Li O4 C28 -44.3(4) . . . . ?
Cl1 Li O4 C28 -156.8(3) . . . . ?
Cl3 Li O4 C28 68.3(4) 2_665 . . . ?
C28 O4 C25 C26 -18.7(6) . . . . ?
Li O4 C25 C26 124.1(5) . . . . ?
O4 C25 C26 C27 16.2(10) . . . . ?
C25 C26 C27 C28 -7.0(11) . . . . ?
C25 O4 C28 C27 14.7(7) . . . . ?
Li O4 C28 C27 -126.3(5) . . . . ?
C26 C27 C28 O4 -4.4(10) . . . . ?
C34 C29 C30 C31 0.0 . . . . ?
C29 C30 C31 C32 0.0 . . . . ?
C30 C31 C32 C33 0.0 . . . . ?
C31 C32 C33 C34 0.0 . . . . ?
C32 C33 C34 C29 0.0 . . . . ?
C32 C33 C34 C35 179.0(9) . . . . ?
C30 C29 C34 C33 0.0 . . . . ?
C30 C29 C34 C35 -179.0(9) . . . . ?
